data_8100531
loop_
_publ_author_name
'Stroot, J\"org'
'Haase, Detlev'
'Saak, Wolfgang'
'Beckhaus, R\"udiger'

_publ_section_title
;
Crystal structure of (eta^5^-pentamethylcyclopentadienyl)(eta^5^-1-
(2,2-dimethylpropyl)cyclopentadienyl)titaniumdichloride, C~20~H~30~Cl~2~Ti
;
_journal_issue 1
_journal_name_full 'Zeitschrift f\"ur Kristallographie - New Crystal Structures'
_journal_page_first 49
_journal_page_last 50
_journal_volume 217
_journal_year 2002
_chemical_formula_structural 'C20 H30 Cl2 Ti'
_chemical_formula_sum 'C20 H30 Cl2 Ti'
_chemical_formula_weight 389.24
_space_group_IT_number 62
_symmetry_cell_setting orthorhombic
_symmetry_space_group_name_Hall '-P 2ac 2n'
_symmetry_space_group_name_H-M 'P n m a'
_cell_angle_alpha 90.00
_cell_angle_beta 90.00
_cell_angle_gamma 90.00
_cell_formula_units_Z 4
_cell_length_a 14.3763(8)
_cell_length_b 12.1045(13)
_cell_length_c 11.6138(9)
_cell_measurement_temperature 193(2)
_cell_volume 2021.0(3)
_diffrn_ambient_temperature 193(2)
_exptl_crystal_density_diffrn 1.279
_cod_database_code 8100531

loop_
_symmetry_equiv_pos_as_xyz
'x, y, z'
'-x+1/2, y+1/2, z+1/2'
'x, -y+1/2, z'
'-x+1/2, -y, z+1/2'
'-x, -y, -z'
'x-1/2, -y-1/2, -z-1/2'
'-x, y-1/2, -z'
'x-1/2, y, -z-1/2'

loop_
_atom_site_label
_atom_site_type_symbol
_atom_site_fract_x
_atom_site_fract_y
_atom_site_fract_z
_atom_site_U_iso_or_equiv
_atom_site_adp_type
_atom_site_occupancy
_atom_site_symmetry_multiplicity
_atom_site_calc_flag
_atom_site_refinement_flags
_atom_site_disorder_assembly
_atom_site_disorder_group
Ti1 Ti 0.83053(4) 0.2500 0.24591(4) 0.01950(14) Uani 1 4 d S . .
Cl1 Cl 0.72965(5) 0.10689(5) 0.30347(5) 0.03452(16) Uani 1 8 d . . .
C1 C 0.97933(19) 0.3085(2) 0.3011(2) 0.0374(7) Uani 1 8 d . . .
H1 H 1.0145(18) 0.3521(19) 0.255(2) 0.031(6) Uiso 1 8 d . . .
C2 C 0.9221(2) 0.3431(2) 0.39153(18) 0.0323(6) Uani 1 8 d . . .
H2 H 0.910(2) 0.414(2) 0.409(2) 0.036(7) Uiso 1 8 d . . .
C3 C 0.8854(3) 0.2500 0.4484(2) 0.0284(8) Uani 1 4 d S . .
C4 C 0.8226(3) 0.2500 0.5506(2) 0.0353(9) Uani 1 4 d S . .
H4 H 0.7795(19) 0.1852(19) 0.5457(18) 0.031(6) Uiso 1 8 d . . .
C5 C 0.8739(3) 0.2500 0.6688(3) 0.0396(9) Uani 1 4 d S . .
C6 C 0.9341(3) 0.3521(3) 0.6821(3) 0.0579(10) Uani 1 8 d . . .
H6A H 0.894(3) 0.422(3) 0.674(3) 0.091(12) Uiso 1 8 d . . .
H6B H 0.985(3) 0.351(3) 0.626(3) 0.088(13) Uiso 1 8 d . . .
H6C H 0.966(2) 0.355(2) 0.762(3) 0.068(9) Uiso 1 8 d . . .
C7 C 0.7992(5) 0.2500 0.7622(4) 0.086(2) Uani 1 4 d S . .
H7A H 0.759(4) 0.186(4) 0.754(4) 0.130 Uiso 1 8 d . . .
H7B H 0.833(5) 0.2500 0.835(6) 0.130 Uiso 1 4 d S . .
C8 C 0.9174(2) 0.2500 0.0672(2) 0.0243(7) Uani 1 4 d S . .
C9 C 0.85864(17) 0.34450(19) 0.06998(16) 0.0250(5) Uani 1 8 d . . .
C10 C 0.76507(18) 0.30781(18) 0.06075(16) 0.0255(5) Uani 1 8 d . . .
C11 C 1.0193(3) 0.2500 0.0429(3) 0.0329(9) Uani 1 4 d S . .
H11A H 1.053(2) 0.189(2) 0.070(2) 0.062(9) Uiso 1 8 d . . .
H11B H 1.024(3) 0.2500 -0.035(4) 0.052(12) Uiso 1 4 d S . .
C12 C 0.8879(3) 0.4627(2) 0.0669(3) 0.0400(7) Uani 1 8 d . . .
H12A H 0.948(3) 0.472(2) 0.093(2) 0.050(9) Uiso 1 8 d . . .
H12B H 0.853(2) 0.503(2) 0.117(2) 0.048(8) Uiso 1 8 d . . .
H12C H 0.879(2) 0.491(2) -0.011(3) 0.064(10) Uiso 1 8 d . . .
C13 C 0.6838(2) 0.3801(3) 0.0361(2) 0.0383(7) Uani 1 8 d . . .
H13A H 0.685(3) 0.445(3) 0.073(3) 0.071(11) Uiso 1 8 d . . .
H13B H 0.627(3) 0.352(3) 0.062(3) 0.070(10) Uiso 1 8 d . . .
H13C H 0.678(2) 0.396(2) -0.043(3) 0.065(9) Uiso 1 8 d . . .

loop_
_atom_site_aniso_label
_atom_site_aniso_U_11
_atom_site_aniso_U_22
_atom_site_aniso_U_33
_atom_site_aniso_U_23
_atom_site_aniso_U_13
_atom_site_aniso_U_12
Ti1 0.0177(3) 0.0283(3) 0.0125(2) 0.000 0.0013(2) 0.000
Cl1 0.0351(4) 0.0427(3) 0.0258(3) 0.0077(2) 0.0022(3) -0.0100(3)
C1 0.0217(19) 0.0697(17) 0.0209(11) 0.0010(12) -0.0048(10) -0.0127(12)
C2 0.0326(17) 0.0442(15) 0.0201(11) -0.0027(10) -0.0090(11) -0.0067(13)
C3 0.026(2) 0.045(2) 0.0146(15) 0.000 -0.0049(13) 0.000
C4 0.036(3) 0.053(2) 0.0166(15) 0.000 0.0026(15) 0.000
C5 0.052(3) 0.049(2) 0.0181(16) 0.000 -0.0023(15) 0.000
C6 0.093(3) 0.0474(17) 0.0336(16) -0.0033(12) -0.0214(18) -0.0079(18)
C7 0.090(5) 0.152(6) 0.0174(19) 0.000 0.012(2) 0.000
C8 0.020(2) 0.0416(19) 0.0114(13) 0.000 0.0023(13) 0.000
C9 0.0253(16) 0.0351(13) 0.0146(9) 0.0039(8) 0.0033(8) -0.0005(10)
C10 0.0231(16) 0.0409(12) 0.0124(9) 0.0025(8) 0.0028(9) 0.0020(11)
C11 0.020(3) 0.057(3) 0.0212(17) 0.000 0.0045(13) 0.000
C12 0.040(2) 0.0357(15) 0.0447(16) 0.0085(12) 0.0063(14) -0.0031(13)
C13 0.0267(19) 0.0578(19) 0.0303(13) 0.0102(12) 0.0026(11) 0.0116(14)

loop_
_geom_bond_atom_site_label_1
_geom_bond_atom_site_label_2
_geom_bond_distance
_geom_bond_site_symmetry_2
_geom_bond_publ_flag
Ti1 C1 2.343(3) . ?
Ti1 C1 2.343(3) 3 ?
Ti1 Cl1 2.3561(7) . ?
Ti1 Cl1 2.3561(7) 3 ?
Ti1 C9 2.376(2) 3 ?
Ti1 C9 2.376(2) . ?
Ti1 C2 2.421(2) . ?
Ti1 C2 2.421(2) 3 ?
Ti1 C8 2.423(3) . ?
Ti1 C10 2.449(2) 3 ?
Ti1 C10 2.449(2) . ?
Ti1 C3 2.480(3) . ?
C1 C2 1.398(4) . ?
C1 C1 1.417(6) 3 ?
C1 H1 0.91(2) . ?
C2 C3 1.409(3) . ?
C2 H2 0.90(2) . ?
C3 C2 1.409(3) 3 ?
C3 C4 1.491(5) . ?
C4 C5 1.558(5) . ?
C4 H4 1.00(2) . ?
C5 C6 1.517(4) . ?
C5 C6 1.517(4) 3 ?
C5 C7 1.525(7) . ?
C6 H6A 1.03(4) . ?
C6 H6B 0.97(4) . ?
C6 H6C 1.04(3) . ?
C7 H7A 0.97(4) . ?
C7 H7B 0.98(7) . ?
C8 C9 1.423(3) 3 ?
C8 C9 1.423(3) . ?
C8 C11 1.492(5) . ?
C9 C10 1.421(3) . ?
C9 C12 1.492(4) . ?
C10 C10 1.399(4) 3 ?
C10 C13 1.487(4) . ?
C11 H11A 0.93(3) . ?
C11 H11B 0.91(4) . ?
C12 H12A 0.93(4) . ?
C12 H12B 0.91(3) . ?
C12 H12C 0.98(3) . ?
C13 H13A 0.89(3) . ?
C13 H13B 0.94(4) . ?
C13 H13C 0.95(3) . ?
